data_4080236
loop_
_publ_author_name
'Buchner, Magnus R.'
'Bechlars, Bettina'
'Wahl, Bernhard'
'Ruhland, Klaus'

_publ_section_title
;
 Influence of Electronically and Sterically Tunable Cinnamate Ligands on
 the Spectroscopic Properties and Reactivity of
 Bis(triphenylphosphine)platinum(0) Olefin Complexes
;
_journal_issue 6
_journal_name_full Organometallics
_journal_page_first 1643
_journal_paper_doi 10.1021/om301021j
_journal_volume 32
_journal_year 2013
_chemical_compound_source 'see text'
_chemical_formula_moiety 'C52 H44 O2 P2 Pt'
_chemical_formula_sum 'C52 H44 O2 P2 Pt'
_chemical_formula_weight 957.89
_chemical_name_systematic ?
_space_group_IT_number 2
_symmetry_cell_setting triclinic
_symmetry_Int_Tables_number 2
_symmetry_space_group_name_Hall '-P 1'
_symmetry_space_group_name_H-M 'P -1'
_atom_sites_solution_hydrogens geom
_atom_sites_solution_primary direct
_atom_sites_solution_secondary difmap
_audit_creation_date 'Oct 30 16:52:32 2012'
_audit_creation_method 'PLATON <TABLE ACC> option'
_audit_update_record
;
;
_cell_angle_alpha 83.120(7)
_cell_angle_beta 83.981(7)
_cell_angle_gamma 85.467(6)
_cell_formula_units_Z 4
_cell_length_a 13.1504(19)
_cell_length_b 13.584(2)
_cell_length_c 24.442(4)
_cell_measurement_temperature 173
_cell_volume 4301.1(11)
_computing_publication_material 'PLATON (Spek, 2003)'
_computing_structure_refinement 'SHELXL-97 (Sheldrick, 1997)'
_diffrn_ambient_temperature 173
_diffrn_detector ' CCD plate '
_diffrn_detector_area_resol_mean 16
_diffrn_measured_fraction_theta_full 0.988
_diffrn_measured_fraction_theta_max 0.988
_diffrn_measurement_device ' \k-geometry diffractometer '
_diffrn_measurement_device_type ' Bruker APEX-II CCD '
_diffrn_measurement_method ' phi- and omega-rotation '
_diffrn_radiation_monochromator graphite
_diffrn_radiation_probe x-ray
_diffrn_radiation_source 'fine-focus sealed tube'
_diffrn_radiation_type MoK\a
_diffrn_radiation_wavelength 0.71073
_diffrn_reflns_av_R_equivalents 0.0667
_diffrn_reflns_av_sigmaI/netI 0.0546
_diffrn_reflns_limit_h_max 18
_diffrn_reflns_limit_h_min -18
_diffrn_reflns_limit_k_max 18
_diffrn_reflns_limit_k_min -18
_diffrn_reflns_limit_l_max 33
_diffrn_reflns_limit_l_min -33
_diffrn_reflns_number 107173
_diffrn_reflns_reduction_process
;
;
_diffrn_reflns_theta_full 29.51
_diffrn_reflns_theta_max 29.51
_diffrn_reflns_theta_min 0.84
_exptl_absorpt_coefficient_mu 3.377
_exptl_absorpt_correction_T_max 0.6331
_exptl_absorpt_correction_T_min 0.5720
_exptl_absorpt_correction_type multi-scan
_exptl_crystal_colour colorless
_exptl_crystal_density_diffrn 1.479
_exptl_crystal_density_meas ?
_exptl_crystal_density_method 'Not Measured'
_exptl_crystal_description block
_exptl_crystal_F_000 1920
_exptl_crystal_size_max 0.21
_exptl_crystal_size_mid 0.18
_exptl_crystal_size_min 0.12
_refine_diff_density_max 2.009
_refine_diff_density_min -1.545
_refine_diff_density_rms 0.120
_refine_ls_extinction_method none
_refine_ls_goodness_of_fit_ref 1.000
_refine_ls_hydrogen_treatment mixed
_refine_ls_matrix_type full
_refine_ls_number_parameters 1379
_refine_ls_number_reflns 23692
_refine_ls_number_restraints 0
_refine_ls_restrained_S_all 1.000
_refine_ls_R_factor_all 0.0509
_refine_ls_R_factor_gt 0.0324
_refine_ls_shift/su_max 0.003
_refine_ls_shift/su_mean 0.000
_refine_ls_structure_factor_coef Fsqd
_refine_ls_weighting_details 'w=1/[\s^2^(Fo^2^)+(0.0244P)^2^+3.2869P] where P=(Fo^2^+2Fc^2^)/3'
_refine_ls_weighting_scheme calc
_refine_ls_wR_factor_gt 0.0650
_refine_ls_wR_factor_ref 0.0716
_reflns_number_gt 18689
_reflns_number_total 23692
_reflns_threshold_expression >2\s(I)
_cod_data_source_file om301021j_si_002.cif
_cod_data_source_block PhMePh
_cod_depositor_comments
;
The following automatic conversions were performed:

'_symmetry_cell_setting' value 'Triclinic' changed to 'triclinic'
according to /home/saulius/struct/CIF-dictionaries/cif_core.dic
dictionary named 'cif_core.dic' version 2.4.2 from 2011-04-26.

Automatic conversion script
Id: cif_fix_values 1891 2012-01-12 08:04:46Z andrius 

The following automatic conversions were performed:

'_exptl_crystal_density_meas' value 'none' was changed to '?' - the
value is perceived as not measured.

Automatic conversion script
Id: cif_fix_values 3008 2015-01-20 13:52:24Z robertas 
;
_cod_database_code 4080236

loop_
_symmetry_equiv_pos_site_id
_symmetry_equiv_pos_as_xyz
1 x,y,z
2 -x,-y,-z

loop_
_atom_site_aniso_label
_atom_site_aniso_U_11
_atom_site_aniso_U_22
_atom_site_aniso_U_33
_atom_site_aniso_U_23
_atom_site_aniso_U_13
_atom_site_aniso_U_12
Pt1 0.0190(1) 0.0171(1) 0.0203(1) -0.0011(1) -0.0038(1) -0.0006(1)
P1 0.0215(4) 0.0182(4) 0.0215(4) -0.0021(3) -0.0030(3) -0.0004(3)
P2 0.0190(4) 0.0221(4) 0.0201(4) -0.0001(3) -0.0035(3) -0.0001(3)
O1 0.0370(13) 0.0426(16) 0.0243(14) -0.0026(11) -0.0025(11) -0.0109(11)
O2 0.0395(14) 0.0331(14) 0.0278(13) -0.0061(11) -0.0002(11) -0.0173(11)
C1 0.0268(15) 0.0188(16) 0.0213(16) 0.0000(13) -0.0057(13) -0.0023(12)
C2 0.0254(16) 0.0286(19) 0.0278(19) -0.0024(15) -0.0016(13) -0.0016(13)
C3 0.0261(17) 0.048(2) 0.031(2) 0.0008(18) -0.0005(15) -0.0020(16)
C4 0.033(2) 0.045(2) 0.037(2) 0.0155(18) -0.0062(17) -0.0135(17)
C5 0.046(2) 0.028(2) 0.036(2) 0.0064(17) -0.0086(17) -0.0135(17)
C6 0.0296(17) 0.0286(19) 0.032(2) -0.0031(16) -0.0016(15) -0.0064(14)
C7 0.0283(16) 0.0168(16) 0.0209(16) -0.0046(13) -0.0021(13) 0.0034(12)
C8 0.0292(17) 0.032(2) 0.029(2) -0.0047(16) -0.0071(15) 0.0015(14)
C9 0.034(2) 0.045(2) 0.040(2) -0.0099(19) -0.0143(17) 0.0054(17)
C10 0.055(2) 0.032(2) 0.034(2) -0.0108(18) -0.0246(19) 0.0177(18)
C11 0.057(2) 0.0203(18) 0.0251(19) -0.0046(15) -0.0081(17) 0.0082(16)
C12 0.0359(18) 0.0199(17) 0.0270(18) -0.0038(14) -0.0027(15) -0.0007(14)
C13 0.0234(15) 0.0184(16) 0.0247(17) -0.0005(13) 0.0008(12) -0.0016(12)
C14 0.0310(18) 0.031(2) 0.033(2) -0.0105(16) -0.0060(15) 0.0030(15)
C15 0.042(2) 0.035(2) 0.042(2) -0.0179(19) -0.0011(18) 0.0004(17)
C16 0.039(2) 0.036(2) 0.050(3) -0.017(2) 0.0036(19) 0.0069(17)
C17 0.042(2) 0.064(3) 0.054(3) -0.019(2) -0.013(2) 0.027(2)
C18 0.040(2) 0.050(3) 0.041(2) -0.019(2) -0.0147(18) 0.0193(18)
C19 0.0245(15) 0.0246(17) 0.0220(17) 0.0022(13) -0.0031(13) -0.0023(12)
C20 0.0245(18) 0.030(2) 0.057(3) 0.0075(18) -0.0040(17) -0.0004(15)
C21 0.034(2) 0.029(2) 0.079(3) 0.007(2) -0.010(2) 0.0020(16)
C22 0.043(2) 0.028(2) 0.055(3) 0.0099(19) -0.0078(19) -0.0076(17)
C23 0.0311(19) 0.035(2) 0.045(2) 0.0011(18) 0.0062(17) -0.0100(16)
C24 0.0246(16) 0.0287(19) 0.035(2) -0.0001(16) 0.0004(14) 0.0000(14)
C25 0.0256(15) 0.0262(18) 0.0241(17) -0.0052(14) -0.0069(13) 0.0056(13)
C26 0.053(2) 0.032(2) 0.027(2) -0.0025(17) -0.0078(18) -0.0001(17)
C27 0.072(3) 0.029(2) 0.047(3) -0.010(2) -0.016(2) -0.003(2)
C28 0.075(3) 0.047(3) 0.032(2) -0.019(2) -0.010(2) 0.010(2)
C29 0.062(3) 0.055(3) 0.024(2) -0.008(2) 0.004(2) 0.006(2)
C30 0.038(2) 0.039(2) 0.028(2) -0.0056(17) 0.0000(16) 0.0019(17)
C31 0.0235(15) 0.0194(16) 0.0249(17) 0.0006(13) -0.0033(13) -0.0002(12)
C32 0.0277(17) 0.036(2) 0.031(2) -0.0032(16) -0.0080(15) -0.0026(15)
C33 0.0245(17) 0.043(2) 0.050(3) -0.013(2) -0.0092(17) -0.0019(16)
C34 0.0250(18) 0.036(2) 0.057(3) -0.017(2) 0.0117(17) -0.0083(15)
C35 0.037(2) 0.030(2) 0.040(2) 0.0008(18) 0.0139(18) -0.0020(16)
C36 0.0308(18) 0.0283(19) 0.0285(19) -0.0033(15) 0.0013(15) 0.0020(14)
C37 0.0281(16) 0.0325(19) 0.0235(18) 0.0006(14) -0.0042(13) -0.0095(14)
C38 0.0362(19) 0.032(2) 0.036(2) -0.0016(17) -0.0069(16) -0.0002(16)
C39 0.0264(18) 0.060(3) 0.033(2) -0.002(2) -0.0041(16) -0.0019(18)
C40 0.040(2) 0.057(3) 0.034(2) -0.002(2) -0.0052(18) -0.025(2)
C41 0.055(3) 0.037(2) 0.047(3) -0.011(2) -0.002(2) -0.021(2)
C42 0.039(2) 0.034(2) 0.040(2) -0.0110(18) 0.0039(17) -0.0109(17)
C43 0.0308(17) 0.0184(16) 0.0272(18) -0.0032(14) -0.0052(14) 0.0004(13)
C44 0.0280(16) 0.0201(17) 0.0245(18) -0.0022(14) -0.0030(13) 0.0012(12)
C45 0.0273(16) 0.0173(16) 0.0235(17) -0.0009(13) -0.0045(13) 0.0032(12)
C46 0.0278(16) 0.0141(15) 0.0286(18) -0.0019(13) -0.0065(13) 0.0022(12)
C47 0.0297(17) 0.0306(19) 0.0263(19) -0.0025(15) -0.0089(14) 0.0010(14)
C48 0.0356(19) 0.036(2) 0.026(2) -0.0060(16) -0.0009(15) -0.0002(15)
C49 0.0298(17) 0.0258(18) 0.037(2) -0.0087(16) -0.0041(15) 0.0007(14)
C50 0.0291(17) 0.0274(19) 0.038(2) -0.0067(16) -0.0125(15) -0.0008(14)
C51 0.0323(17) 0.0184(17) 0.0278(19) -0.0019(14) -0.0079(14) -0.0005(13)
C52 0.0271(19) 0.062(3) 0.048(3) -0.020(2) -0.0021(18) 0.0026(19)
Pt2 0.0139(1) 0.0147(1) 0.0186(1) -0.0025(1) -0.0017(1) -0.0012(1)
P3 0.0147(3) 0.0182(4) 0.0224(4) -0.0022(3) -0.0019(3) 0.0004(3)
P4 0.0176(3) 0.0180(4) 0.0189(4) -0.0030(3) -0.0017(3) -0.0021(3)
O3 0.0276(12) 0.0252(13) 0.0247(13) -0.0003(10) -0.0005(9) 0.0091(9)
O4 0.0347(13) 0.0287(13) 0.0250(13) -0.0005(10) -0.0004(10) 0.0055(10)
C53 0.0157(13) 0.0231(16) 0.0239(17) -0.0042(13) 0.0001(12) -0.0031(11)
C54 0.0205(15) 0.0290(18) 0.0239(17) -0.0024(14) 0.0010(12) -0.0035(13)
C55 0.0195(15) 0.047(2) 0.0250(19) -0.0035(17) -0.0032(13) -0.0085(15)
C56 0.0268(17) 0.048(2) 0.033(2) -0.0206(19) -0.0003(15) -0.0063(16)
C57 0.0335(19) 0.035(2) 0.044(2) -0.0183(19) -0.0001(17) 0.0005(16)
C58 0.0253(16) 0.0265(19) 0.033(2) -0.0068(16) -0.0052(14) 0.0049(13)
C59 0.0153(13) 0.0194(15) 0.0256(17) -0.0013(13) -0.0040(12) 0.0010(11)
C60 0.0211(15) 0.0324(19) 0.0279(19) -0.0064(15) 0.0010(13) -0.0059(13)
C61 0.0261(17) 0.034(2) 0.044(2) -0.0142(18) 0.0013(16) -0.0092(15)
C62 0.0216(16) 0.030(2) 0.041(2) -0.0015(16) 0.0035(15) -0.0088(14)
C63 0.0222(16) 0.034(2) 0.029(2) -0.0007(16) 0.0048(14) -0.0044(14)
C64 0.0170(14) 0.0253(17) 0.0293(18) -0.0039(14) 0.0013(12) 0.0003(12)
C65 0.0221(15) 0.0236(17) 0.0220(17) -0.0039(13) -0.0045(12) 0.0037(12)
C66 0.0252(17) 0.0289(19) 0.040(2) 0.0026(16) -0.0043(15) 0.0006(14)
C67 0.044(2) 0.028(2) 0.039(2) 0.0091(17) -0.0037(18) 0.0014(17)
C68 0.049(2) 0.035(2) 0.031(2) 0.0038(17) -0.0127(18) 0.0144(18)
C69 0.0288(19) 0.047(3) 0.044(2) 0.0008(19) -0.0099(17) 0.0114(17)
C70 0.0224(16) 0.037(2) 0.033(2) -0.0010(17) -0.0035(14) 0.0018(15)
C71 0.0188(14) 0.0265(17) 0.0216(16) -0.0014(13) -0.0036(12) -0.0034(12)
C72 0.0212(15) 0.034(2) 0.0269(19) -0.0034(15) -0.0047(13) 0.0002(13)
C73 0.0234(17) 0.043(2) 0.038(2) 0.0004(18) -0.0088(15) 0.0037(15)
C74 0.0315(19) 0.060(3) 0.035(2) 0.005(2) -0.0172(17) 0.0024(18)
C75 0.038(2) 0.066(3) 0.023(2) -0.009(2) -0.0085(16) -0.002(2)
C76 0.0298(18) 0.045(2) 0.0269(19) -0.0098(17) -0.0069(15) 0.0004(16)
C77 0.0251(15) 0.0205(16) 0.0267(18) -0.0051(13) 0.0059(13) -0.0060(12)
C78 0.038(2) 0.034(2) 0.037(2) -0.0062(18) -0.0020(17) -0.0167(16)
C79 0.045(2) 0.043(3) 0.058(3) -0.015(2) 0.006(2) -0.027(2)
C80 0.055(3) 0.028(2) 0.052(3) -0.006(2) 0.023(2) -0.0200(19)
C81 0.050(2) 0.029(2) 0.032(2) 0.0020(17) 0.0162(18) -0.0044(17)
C82 0.0325(17) 0.0254(18) 0.0254(18) -0.0042(15) 0.0061(14) -0.0048(14)
C83 0.0197(14) 0.0198(16) 0.0179(15) -0.0023(12) -0.0008(11) -0.0031(11)
C84 0.0257(16) 0.0212(17) 0.0276(18) 0.0019(14) -0.0017(13) -0.0031(13)
C85 0.0292(17) 0.0284(19) 0.0289(19) -0.0009(15) 0.0051(14) -0.0095(14)
C86 0.0260(17) 0.035(2) 0.031(2) -0.0080(16) 0.0076(15) -0.0042(14)
C87 0.0313(18) 0.0249(19) 0.038(2) -0.0056(16) 0.0028(15) 0.0044(14)
C88 0.0279(16) 0.0201(17) 0.0304(19) -0.0003(14) 0.0017(14) -0.0026(13)
C89 0.0260(16) 0.0251(17) 0.0232(17) -0.0042(14) -0.0046(13) 0.0066(13)
C90 0.0234(16) 0.034(2) 0.037(2) -0.0027(16) -0.0034(15) -0.0003(14)
C91 0.038(2) 0.031(2) 0.032(2) -0.0001(16) 0.0008(16) -0.0050(16)
C92 0.042(2) 0.0250(19) 0.028(2) -0.0023(15) -0.0055(16) 0.0088(15)
C93 0.0284(17) 0.0293(19) 0.034(2) -0.0052(16) -0.0080(15) 0.0069(14)
C94 0.0245(16) 0.0238(18) 0.0301(19) -0.0044(14) -0.0030(13) 0.0009(13)
C95 0.0167(13) 0.0238(17) 0.0260(17) -0.0068(14) -0.0037(12) -0.0018(11)
C96 0.0152(13) 0.0206(16) 0.0205(16) -0.0023(12) -0.0006(12) -0.0030(11)
C97 0.0161(13) 0.0209(16) 0.0208(16) -0.0018(13) -0.0029(12) -0.0064(11)
C98 0.0179(13) 0.0166(15) 0.0235(16) -0.0032(12) -0.0012(12) -0.0048(11)
C99 0.0272(16) 0.0246(17) 0.0227(17) -0.0061(14) -0.0028(13) -0.0026(13)
C100 0.0305(17) 0.0285(19) 0.0221(18) 0.0010(14) -0.0018(14) -0.0037(14)
C101 0.0262(16) 0.0199(17) 0.035(2) -0.0004(14) -0.0037(14) -0.0015(13)
C102 0.0281(16) 0.0215(17) 0.0303(19) -0.0099(15) -0.0043(14) 0.0034(13)
C103 0.0195(14) 0.0237(17) 0.0214(17) -0.0042(13) -0.0010(12) -0.0027(12)
C104 0.046(2) 0.022(2) 0.047(3) 0.0038(18) -0.003(2) -0.0010(17)

loop_
_atom_site_label
_atom_site_type_symbol
_atom_site_thermal_displace_type
_atom_site_fract_x
_atom_site_fract_y
_atom_site_fract_z
_atom_site_occupancy
_atom_site_U_iso_or_equiv
Pt1 Pt Uani 0.20081(1) 0.29143(1) 0.10617(1) 1.000 0.0188(1)
P1 P Uani 0.12694(6) 0.17753(6) 0.06469(3) 1.000 0.0204(2)
P2 P Uani 0.32362(6) 0.21665(6) 0.16069(3) 1.000 0.0205(2)
O1 O Uani 0.29671(19) 0.5153(2) 0.03326(10) 1.000 0.0343(8)
O2 O Uani 0.32595(19) 0.54509(18) 0.11951(10) 1.000 0.0327(8)
C1 C Uani 0.0421(2) 0.0984(2) 0.11113(13) 1.000 0.0222(9)
C2 C Uani -0.0240(2) 0.1426(3) 0.15142(15) 1.000 0.0274(10)
C3 C Uani -0.0925(3) 0.0858(3) 0.18701(16) 1.000 0.0357(11)
C4 C Uani -0.0967(3) -0.0140(3) 0.18220(17) 1.000 0.0392(12)
C5 C Uani -0.0320(3) -0.0583(3) 0.14279(16) 1.000 0.0366(12)
C6 C Uani 0.0365(3) -0.0032(3) 0.10702(16) 1.000 0.0300(11)
C7 C Uani 0.0438(2) 0.2293(2) 0.01108(13) 1.000 0.0221(9)
C8 C Uani -0.0568(3) 0.2042(3) 0.01106(16) 1.000 0.0299(11)
C9 C Uani -0.1142(3) 0.2427(3) -0.03257(17) 1.000 0.0389(12)
C10 C Uani -0.0709(3) 0.3040(3) -0.07665(17) 1.000 0.0394(12)
C11 C Uani 0.0296(3) 0.3287(3) -0.07745(16) 1.000 0.0343(11)
C12 C Uani 0.0862(3) 0.2928(3) -0.03330(15) 1.000 0.0276(10)
C13 C Uani 0.2120(2) 0.0906(2) 0.02623(14) 1.000 0.0225(9)
C14 C Uani 0.1888(3) 0.0592(3) -0.02280(16) 1.000 0.0312(11)
C15 C Uani 0.2573(3) -0.0053(3) -0.05091(18) 1.000 0.0389(12)
C16 C Uani 0.3483(3) -0.0386(3) -0.03096(19) 1.000 0.0417(14)
C17 C Uani 0.3712(3) -0.0090(4) 0.0182(2) 1.000 0.0534(16)
C18 C Uani 0.3038(3) 0.0562(3) 0.04611(18) 1.000 0.0430(14)
C19 C Uani 0.3126(2) 0.0862(2) 0.18973(13) 1.000 0.0240(9)
C20 C Uani 0.3927(3) 0.0133(3) 0.19148(18) 1.000 0.0383(13)
C21 C Uani 0.3775(3) -0.0831(3) 0.2156(2) 1.000 0.0483(14)
C22 C Uani 0.2809(3) -0.1080(3) 0.23823(19) 1.000 0.0427(14)
C23 C Uani 0.1997(3) -0.0377(3) 0.23474(18) 1.000 0.0378(11)
C24 C Uani 0.2150(3) 0.0581(3) 0.21055(16) 1.000 0.0301(11)
C25 C Uani 0.3258(2) 0.2791(3) 0.22354(14) 1.000 0.0252(10)
C26 C Uani 0.3722(3) 0.3695(3) 0.21712(17) 1.000 0.0373(12)
C27 C Uani 0.3747(4) 0.4227(3) 0.26206(19) 1.000 0.0482(16)
C28 C Uani 0.3308(4) 0.3862(4) 0.31368(18) 1.000 0.0506(16)
C29 C Uani 0.2848(4) 0.2979(4) 0.32032(18) 1.000 0.0478(16)
C30 C Uani 0.2826(3) 0.2439(3) 0.27577(16) 1.000 0.0353(12)
C31 C Uani 0.4569(2) 0.2257(2) 0.13249(14) 1.000 0.0229(9)
C32 C Uani 0.5383(3) 0.1978(3) 0.16495(16) 1.000 0.0312(11)
C33 C Uani 0.6386(3) 0.2124(3) 0.14307(18) 1.000 0.0382(13)
C34 C Uani 0.6582(3) 0.2561(3) 0.08933(19) 1.000 0.0392(13)
C35 C Uani 0.5791(3) 0.2849(3) 0.05720(18) 1.000 0.0373(12)
C36 C Uani 0.4788(3) 0.2689(3) 0.07852(15) 1.000 0.0297(11)
C37 C Uani 0.4067(3) 0.6044(3) 0.09891(14) 1.000 0.0278(10)
C38 C Uani 0.4955(3) 0.5661(3) 0.07118(16) 1.000 0.0348(11)
C39 C Uani 0.5757(3) 0.6281(3) 0.05501(17) 1.000 0.0400(13)
C40 C Uani 0.5661(3) 0.7253(4) 0.06627(17) 1.000 0.0426(14)
C41 C Uani 0.4772(3) 0.7622(3) 0.09455(18) 1.000 0.0451(16)
C42 C Uani 0.3968(3) 0.7013(3) 0.11098(17) 1.000 0.0372(12)
C43 C Uani 0.2741(3) 0.5024(2) 0.08258(14) 1.000 0.0254(10)
C44 C Uani 0.1908(2) 0.4473(2) 0.11351(14) 1.000 0.0243(10)
C45 C Uani 0.1089(2) 0.4220(2) 0.08336(14) 1.000 0.0229(9)
C46 C Uani 0.0010(2) 0.4240(2) 0.10832(14) 1.000 0.0235(9)
C47 C Uani -0.0257(3) 0.4225(3) 0.16543(15) 1.000 0.0286(11)
C48 C Uani -0.1279(3) 0.4329(3) 0.18693(16) 1.000 0.0326(11)
C49 C Uani -0.2070(3) 0.4454(3) 0.15251(15) 1.000 0.0305(11)
C50 C Uani -0.1810(3) 0.4441(3) 0.09619(16) 1.000 0.0307(11)
C51 C Uani -0.0791(3) 0.4329(2) 0.07425(15) 1.000 0.0259(10)
C52 C Uani -0.3169(3) 0.4606(4) 0.1761(2) 1.000 0.0450(15)
Pt2 Pt Uani 0.14035(1) 0.17629(1) 0.61197(1) 1.000 0.0157(1)
P3 P Uani 0.28873(6) 0.10574(6) 0.57251(3) 1.000 0.0185(2)
P4 P Uani 0.16094(6) 0.28547(6) 0.67390(3) 1.000 0.0181(2)
O3 O Uani -0.12504(17) 0.32341(17) 0.61046(9) 1.000 0.0268(7)
O4 O Uani -0.04093(18) 0.29268(18) 0.52781(10) 1.000 0.0303(8)
C53 C Uani 0.2717(2) 0.0480(2) 0.51034(13) 1.000 0.0208(9)
C54 C Uani 0.2189(2) 0.1035(3) 0.46880(14) 1.000 0.0246(10)
C55 C Uani 0.2053(2) 0.0633(3) 0.42068(15) 1.000 0.0301(10)
C56 C Uani 0.2420(3) -0.0331(3) 0.41332(16) 1.000 0.0346(11)
C57 C Uani 0.2932(3) -0.0889(3) 0.45396(17) 1.000 0.0368(11)
C58 C Uani 0.3084(3) -0.0488(3) 0.50227(16) 1.000 0.0282(11)
C59 C Uani 0.3890(2) 0.1907(2) 0.54625(13) 1.000 0.0202(9)
C60 C Uani 0.4088(2) 0.2638(3) 0.57872(15) 1.000 0.0269(10)
C61 C Uani 0.4781(3) 0.3344(3) 0.55924(17) 1.000 0.0339(11)
C62 C Uani 0.5288(3) 0.3338(3) 0.50648(16) 1.000 0.0312(11)
C63 C Uani 0.5105(2) 0.2619(3) 0.47371(16) 1.000 0.0290(11)
C64 C Uani 0.4417(2) 0.1895(3) 0.49372(14) 1.000 0.0241(9)
C65 C Uani 0.3535(2) 0.0036(2) 0.61500(13) 1.000 0.0226(9)
C66 C Uani 0.2940(3) -0.0690(3) 0.64506(16) 1.000 0.0319(11)
C67 C Uani 0.3398(3) -0.1500(3) 0.67558(17) 1.000 0.0383(12)
C68 C Uani 0.4452(3) -0.1591(3) 0.67695(17) 1.000 0.0392(12)
C69 C Uani 0.5042(3) -0.0872(3) 0.64835(18) 1.000 0.0407(14)
C70 C Uani 0.4590(3) -0.0061(3) 0.61717(16) 1.000 0.0312(11)
C71 C Uani 0.2330(2) 0.2361(2) 0.73241(13) 1.000 0.0222(9)
C72 C Uani 0.3005(2) 0.1522(3) 0.72747(15) 1.000 0.0273(10)
C73 C Uani 0.3531(3) 0.1089(3) 0.77145(16) 1.000 0.0351(11)
C74 C Uani 0.3387(3) 0.1492(3) 0.82129(18) 1.000 0.0423(14)
C75 C Uani 0.2726(3) 0.2328(4) 0.82723(16) 1.000 0.0417(14)
C76 C Uani 0.2198(3) 0.2759(3) 0.78310(15) 1.000 0.0333(11)
C77 C Uani 0.2133(2) 0.4044(2) 0.64688(14) 1.000 0.0243(9)
C78 C Uani 0.2757(3) 0.4552(3) 0.67490(18) 1.000 0.0355(12)
C79 C Uani 0.3050(3) 0.5504(3) 0.6526(2) 1.000 0.0474(16)
C80 C Uani 0.2703(3) 0.5946(3) 0.6037(2) 1.000 0.0460(16)
C81 C Uani 0.2100(3) 0.5442(3) 0.57483(17) 1.000 0.0388(12)
C82 C Uani 0.1836(3) 0.4491(3) 0.59606(15) 1.000 0.0281(10)
C83 C Uani 0.0390(2) 0.3262(2) 0.71090(12) 1.000 0.0191(9)
C84 C Uani -0.0132(2) 0.2548(3) 0.74689(14) 1.000 0.0252(10)
C85 C Uani -0.1066(3) 0.2804(3) 0.77573(15) 1.000 0.0292(11)
C86 C Uani -0.1505(3) 0.3766(3) 0.76765(15) 1.000 0.0309(11)
C87 C Uani -0.1012(3) 0.4466(3) 0.73187(16) 1.000 0.0320(11)
C88 C Uani -0.0059(3) 0.4221(3) 0.70376(15) 1.000 0.0266(10)
C89 C Uani -0.1666(2) 0.4142(2) 0.58529(14) 1.000 0.0249(10)
C90 C Uani -0.1063(3) 0.4934(3) 0.56847(16) 1.000 0.0316(11)
C91 C Uani -0.1519(3) 0.5828(3) 0.54594(16) 1.000 0.0341(12)
C92 C Uani -0.2559(3) 0.5923(3) 0.54058(16) 1.000 0.0322(11)
C93 C Uani -0.3152(3) 0.5125(3) 0.55776(15) 1.000 0.0306(11)
C94 C Uani -0.2708(2) 0.4226(3) 0.58054(15) 1.000 0.0261(10)
C95 C Uani -0.0597(2) 0.2667(2) 0.57675(14) 1.000 0.0217(9)
C96 C Uani -0.0210(2) 0.1759(2) 0.60861(13) 1.000 0.0188(9)
C97 C Uani 0.0318(2) 0.0978(2) 0.57927(14) 1.000 0.0190(9)
C98 C Uani 0.0321(2) -0.0075(2) 0.60214(13) 1.000 0.0191(8)
C99 C Uani 0.0104(2) -0.0372(3) 0.65912(14) 1.000 0.0245(10)
C100 C Uani 0.0059(3) -0.1370(3) 0.67919(15) 1.000 0.0273(10)
C101 C Uani 0.0248(2) -0.2122(2) 0.64434(15) 1.000 0.0272(10)
C102 C Uani 0.0505(2) -0.1832(3) 0.58826(15) 1.000 0.0262(10)
C103 C Uani 0.0546(2) -0.0832(2) 0.56757(14) 1.000 0.0214(9)
C104 C Uani 0.0158(4) -0.3202(3) 0.6665(2) 1.000 0.0391(14)
H2 H Uiso -0.021(3) 0.210(3) 0.1532(15) 1.000 0.028(10)
H3 H Uiso -0.132(3) 0.118(3) 0.2131(16) 1.000 0.033(10)
H4 H Uiso -0.142(3) -0.053(3) 0.2044(18) 1.000 0.054(13)
H5 H Uiso -0.038(3) -0.122(3) 0.1400(15) 1.000 0.034(11)
H6 H Uiso 0.081(2) -0.033(2) 0.0820(14) 1.000 0.019(9)
H8 H Uiso -0.084(3) 0.163(3) 0.0438(15) 1.000 0.030(10)
H9 H Uiso -0.183(3) 0.225(3) -0.0319(17) 1.000 0.047(12)
H10 H Uiso -0.106(3) 0.331(3) -0.1058(17) 1.000 0.046(12)
H11 H Uiso 0.061(3) 0.375(3) -0.1086(16) 1.000 0.034(10)
H12 H Uiso 0.154(3) 0.315(3) -0.0319(14) 1.000 0.024(9)
H14 H Uiso 0.128(3) 0.082(3) -0.0381(16) 1.000 0.041(11)
H15 H Uiso 0.241(3) -0.028(3) -0.0830(18) 1.000 0.051(13)
H16 H Uiso 0.397(3) -0.082(3) -0.0495(18) 1.000 0.056(13)
H17 H Uiso 0.434(3) -0.032(3) 0.0318(18) 1.000 0.058(14)
H18 H Uiso 0.321(3) 0.077(3) 0.0801(19) 1.000 0.060(14)
H20 H Uiso 0.458(3) 0.026(3) 0.1764(18) 1.000 0.057(13)
H21 H Uiso 0.432(3) -0.136(3) 0.2198(19) 1.000 0.061(14)
H22 H Uiso 0.270(3) -0.173(3) 0.2579(18) 1.000 0.051(13)
H23 H Uiso 0.137(3) -0.053(3) 0.2493(17) 1.000 0.047(12)
H24 H Uiso 0.160(3) 0.104(3) 0.2104(15) 1.000 0.029(10)
H26 H Uiso 0.402(3) 0.393(3) 0.1823(18) 1.000 0.046(12)
H27 H Uiso 0.401(3) 0.481(3) 0.2570(17) 1.000 0.043(12)
H28 H Uiso 0.331(3) 0.423(3) 0.3453(19) 1.000 0.055(13)
H29 H Uiso 0.254(3) 0.270(3) 0.3561(19) 1.000 0.055(13)
H30 H Uiso 0.251(3) 0.183(3) 0.2811(17) 1.000 0.045(12)
H32 H Uiso 0.525(3) 0.166(3) 0.2036(18) 1.000 0.047(12)
H33 H Uiso 0.691(3) 0.195(3) 0.1659(16) 1.000 0.036(11)
H34 H Uiso 0.726(4) 0.266(4) 0.077(2) 1.000 0.067(15)
H35 H Uiso 0.593(3) 0.316(3) 0.0242(16) 1.000 0.034(11)
H36 H Uiso 0.429(3) 0.291(3) 0.0554(15) 1.000 0.028(10)
H38 H Uiso 0.501(3) 0.500(3) 0.0664(17) 1.000 0.045(12)
H39 H Uiso 0.632(3) 0.603(3) 0.0353(17) 1.000 0.046(12)
H40 H Uiso 0.616(3) 0.767(3) 0.0563(16) 1.000 0.042(12)
H41 H Uiso 0.472(3) 0.826(4) 0.1035(19) 1.000 0.057(14)
H42 H Uiso 0.338(3) 0.728(3) 0.1285(16) 1.000 0.040(11)
H44 H Uiso 0.174(2) 0.461(2) 0.1502(14) 1.000 0.014(8)
H45 H Uiso 0.115(3) 0.441(3) 0.0443(15) 1.000 0.025(9)
H47 H Uiso 0.021(3) 0.415(3) 0.1894(17) 1.000 0.044(12)
H48 H Uiso -0.147(2) 0.433(2) 0.2249(14) 1.000 0.019(9)
H50 H Uiso -0.233(3) 0.453(3) 0.0706(15) 1.000 0.030(10)
H51 H Uiso -0.064(3) 0.433(3) 0.0361(16) 1.000 0.035(11)
H52A H Uiso -0.363(4) 0.439(3) 0.1552(19) 1.000 0.058(14)
H52B H Uiso -0.322(4) 0.426(4) 0.213(2) 1.000 0.074(17)
H52C H Uiso -0.340(4) 0.528(5) 0.183(2) 1.000 0.09(2)
H54 H Uiso 0.189(3) 0.169(3) 0.4755(15) 1.000 0.032(10)
H55 H Uiso 0.169(3) 0.104(3) 0.3966(16) 1.000 0.035(11)
H56 H Uiso 0.238(3) -0.062(3) 0.3831(16) 1.000 0.036(11)
H57 H Uiso 0.313(3) -0.152(3) 0.4522(19) 1.000 0.057(14)
H58 H Uiso 0.340(3) -0.088(3) 0.5271(15) 1.000 0.026(10)
H60 H Uiso 0.372(3) 0.261(3) 0.6142(16) 1.000 0.033(10)
H61 H Uiso 0.484(3) 0.385(3) 0.5798(15) 1.000 0.028(10)
H62 H Uiso 0.573(3) 0.378(3) 0.4949(15) 1.000 0.027(10)
H63 H Uiso 0.542(3) 0.260(3) 0.4392(15) 1.000 0.026(10)
H64 H Uiso 0.430(2) 0.138(3) 0.4703(14) 1.000 0.024(9)
H66 H Uiso 0.226(3) -0.065(3) 0.6420(15) 1.000 0.028(9)
H67 H Uiso 0.297(3) -0.200(3) 0.6922(17) 1.000 0.045(12)
H68 H Uiso 0.472(3) -0.209(3) 0.6980(17) 1.000 0.041(12)
H69 H Uiso 0.569(4) -0.094(3) 0.6495(19) 1.000 0.059(14)
H70 H Uiso 0.496(3) 0.042(3) 0.5987(19) 1.000 0.056(14)
H72 H Uiso 0.312(2) 0.123(2) 0.6929(14) 1.000 0.019(8)
H73 H Uiso 0.396(3) 0.051(3) 0.7652(16) 1.000 0.036(11)
H74 H Uiso 0.371(3) 0.116(3) 0.8501(16) 1.000 0.035(11)
H75 H Uiso 0.262(4) 0.259(4) 0.861(2) 1.000 0.065(15)
H76 H Uiso 0.178(3) 0.334(3) 0.7872(17) 1.000 0.043(12)
H78 H Uiso 0.299(3) 0.431(3) 0.7056(17) 1.000 0.035(11)
H79 H Uiso 0.350(4) 0.580(4) 0.670(2) 1.000 0.067(15)
H80 H Uiso 0.286(3) 0.658(3) 0.5899(18) 1.000 0.054(13)
H81 H Uiso 0.187(3) 0.575(3) 0.540(2) 1.000 0.060(14)
H82 H Uiso 0.140(3) 0.413(3) 0.5766(15) 1.000 0.035(10)
H84 H Uiso 0.015(3) 0.192(3) 0.7512(15) 1.000 0.029(10)
H85 H Uiso -0.139(3) 0.232(3) 0.7994(16) 1.000 0.036(11)
H86 H Uiso -0.213(3) 0.395(3) 0.7877(16) 1.000 0.042(11)
H87 H Uiso -0.128(3) 0.510(3) 0.7247(16) 1.000 0.036(11)
H88 H Uiso 0.025(3) 0.472(3) 0.6789(15) 1.000 0.029(10)
H90 H Uiso -0.035(3) 0.484(3) 0.5722(16) 1.000 0.043(11)
H91 H Uiso -0.106(3) 0.631(3) 0.5339(18) 1.000 0.054(13)
H92 H Uiso -0.283(3) 0.651(3) 0.5265(16) 1.000 0.040(11)
H93 H Uiso -0.386(3) 0.521(3) 0.5526(16) 1.000 0.046(12)
H94 H Uiso -0.312(3) 0.367(3) 0.5918(15) 1.000 0.028(10)
H96 H Uiso -0.056(2) 0.163(2) 0.6415(14) 1.000 0.018(8)
H97 H Uiso 0.035(2) 0.108(2) 0.5422(13) 1.000 0.012(8)
H99 H Uiso -0.004(2) 0.015(2) 0.6843(13) 1.000 0.014(8)
H100 H Uiso -0.009(3) -0.153(3) 0.7152(16) 1.000 0.031(10)
H102 H Uiso 0.066(3) -0.227(3) 0.5626(14) 1.000 0.023(9)
H103 H Uiso 0.071(2) -0.065(2) 0.5303(14) 1.000 0.014(8)
H104 H Uiso -0.010(4) -0.354(4) 0.639(2) 1.000 0.081(18)
H105 H Uiso 0.078(4) -0.350(4) 0.674(2) 1.000 0.077(17)
H106 H Uiso -0.018(5) -0.328(4) 0.699(3) 1.000 0.10(2)

loop_
_atom_type_symbol
_atom_type_description
_atom_type_scat_dispersion_real
_atom_type_scat_dispersion_imag
_atom_type_scat_source
Pt Pt -1.7033 8.3905 'International Tables Vol C Tables 4.2.6.8 and 6.1.1.4'
P P 0.1023 0.0942 'International Tables Vol C Tables 4.2.6.8 and 6.1.1.4'
O O 0.0106 0.0060 'International Tables Vol C Tables 4.2.6.8 and 6.1.1.4'
H H 0.0000 0.0000 'International Tables Vol C Tables 4.2.6.8 and 6.1.1.4'
C C 0.0033 0.0016 'International Tables Vol C Tables 4.2.6.8 and 6.1.1.4'

loop_
_geom_angle_atom_site_label_1
_geom_angle_atom_site_label_2
_geom_angle_atom_site_label_3
_geom_angle
_geom_angle_publ_flag
P1 Pt1 P2 111.27(3) yes
P1 Pt1 C44 140.74(8) yes
P1 Pt1 C45 101.00(8) yes
P2 Pt1 C44 107.96(8) yes
P2 Pt1 C45 147.08(8) yes
C44 Pt1 C45 39.88(11) yes
P3 Pt2 C97 100.17(8) yes
P4 Pt2 C96 105.55(8) yes
P4 Pt2 C97 144.42(8) yes
C96 Pt2 C97 39.68(11) yes
P3 Pt2 P4 115.02(3) yes
P3 Pt2 C96 139.41(8) yes
C1 P1 C13 104.43(13) yes
Pt1 P1 C1 114.77(10) yes
Pt1 P1 C7 115.37(9) yes
Pt1 P1 C13 117.70(9) yes
C1 P1 C7 102.18(13) yes
C7 P1 C13 100.22(14) yes
C25 P2 C31 99.47(14) yes
Pt1 P2 C25 111.44(11) yes
Pt1 P2 C19 118.67(9) yes
C19 P2 C31 105.76(13) yes
Pt1 P2 C31 116.87(11) yes
C19 P2 C25 102.01(16) yes
Pt2 P3 C59 116.11(9) yes
Pt2 P3 C53 113.33(9) yes
Pt2 P3 C65 116.65(10) yes
C53 P3 C59 101.53(14) yes
C53 P3 C65 102.23(13) yes
C59 P3 C65 105.03(13) yes
Pt2 P4 C71 116.14(10) yes
Pt2 P4 C77 117.95(11) yes
Pt2 P4 C83 112.52(9) yes
C77 P4 C83 101.59(13) yes
C71 P4 C77 106.02(13) yes
C71 P4 C83 100.28(13) yes
C37 O2 C43 119.1(3) yes
C89 O3 C95 116.5(2) yes
P1 C1 C2 118.0(2) yes
P1 C1 C6 123.4(2) yes
C2 C1 C6 118.6(3) no
C1 C2 C3 120.3(4) no
C2 C3 C4 120.2(4) no
C3 C4 C5 120.1(4) no
C4 C5 C6 120.6(4) no
C1 C6 C5 120.3(3) no
C8 C7 C12 118.9(3) no
P1 C7 C12 117.8(2) yes
P1 C7 C8 123.2(3) yes
C7 C8 C9 120.2(3) no
C8 C9 C10 120.4(4) no
C9 C10 C11 120.0(4) no
C10 C11 C12 119.8(4) no
C7 C12 C11 120.7(3) no
C14 C13 C18 118.3(3) no
P1 C13 C14 123.0(2) yes
P1 C13 C18 118.7(3) yes
C13 C14 C15 120.5(4) no
C14 C15 C16 120.7(4) no
C15 C16 C17 119.1(4) no
C16 C17 C18 120.5(4) no
C13 C18 C17 120.9(4) no
P2 C19 C24 117.0(2) yes
C20 C19 C24 117.6(3) no
P2 C19 C20 125.5(2) yes
C19 C20 C21 121.4(4) no
C20 C21 C22 119.9(4) no
C21 C22 C23 119.4(4) no
C22 C23 C24 120.5(4) no
C19 C24 C23 121.1(4) no
P2 C25 C26 116.9(3) yes
P2 C25 C30 124.6(3) yes
C26 C25 C30 118.4(3) no
C25 C26 C27 120.6(4) no
C26 C27 C28 119.8(4) no
C27 C28 C29 119.9(4) no
C28 C29 C30 120.6(4) no
C25 C30 C29 120.5(4) no
P2 C31 C36 119.3(2) yes
C32 C31 C36 118.5(3) no
P2 C31 C32 122.0(3) yes
C31 C32 C33 120.3(4) no
C32 C33 C34 120.0(4) no
C33 C34 C35 120.4(4) no
C34 C35 C36 119.9(4) no
C31 C36 C35 120.9(3) no
O2 C37 C38 121.9(4) yes
O2 C37 C42 116.7(3) yes
C38 C37 C42 121.3(4) no
C37 C38 C39 118.7(4) no
C38 C39 C40 120.5(4) no
C39 C40 C41 120.2(4) no
C40 C41 C42 120.0(4) no
C37 C42 C41 119.4(4) no
O1 C43 O2 121.8(3) yes
O1 C43 C44 129.1(3) yes
O2 C43 C44 109.1(3) yes
Pt1 C44 C45 69.27(15) yes
C43 C44 C45 118.2(3) no
Pt1 C44 C43 115.2(2) yes
Pt1 C45 C44 70.86(16) yes
Pt1 C45 C46 115.5(2) yes
C44 C45 C46 121.3(3) no
C45 C46 C47 122.7(3) no
C45 C46 C51 120.0(3) no
C47 C46 C51 117.3(3) no
C46 C47 C48 121.0(3) no
C47 C48 C49 121.3(4) no
C48 C49 C50 117.8(4) no
C50 C49 C52 121.5(4) no
C48 C49 C52 120.7(3) no
C49 C50 C51 121.4(4) no
C46 C51 C50 121.1(3) no
C1 C2 H2 118(2) no
C3 C2 H2 122(2) no
C2 C3 H3 116(3) no
C4 C3 H3 123(3) no
C3 C4 H4 122(3) no
C5 C4 H4 118(3) no
C6 C5 H5 121(2) no
C4 C5 H5 118(2) no
C1 C6 H6 119.1(18) no
C5 C6 H6 120.6(18) no
C7 C8 H8 116(2) no
C9 C8 H8 124(2) no
C10 C9 H9 121(3) no
C8 C9 H9 119(2) no
C9 C10 H10 123(3) no
C11 C10 H10 117(3) no
C12 C11 H11 119(2) no
C10 C11 H11 121(2) no
C7 C12 H12 119(2) no
C11 C12 H12 120(2) no
C13 C14 H14 121(2) no
C15 C14 H14 119(2) no
C14 C15 H15 121(3) no
C16 C15 H15 119(3) no
C17 C16 H16 118(3) no
C15 C16 H16 123(3) no
C16 C17 H17 119(3) no
C18 C17 H17 121(3) no
C13 C18 H18 119(2) no
C17 C18 H18 120(2) no
C21 C20 H20 117(3) no
C19 C20 H20 122(3) no
C20 C21 H21 125(2) no
C22 C21 H21 116(2) no
C21 C22 H22 121(2) no
C23 C22 H22 120(2) no
C24 C23 H23 119(3) no
C22 C23 H23 120(3) no
C19 C24 H24 120(2) no
C23 C24 H24 118(2) no
C27 C26 H26 121(3) no
C25 C26 H26 119(3) no
C28 C27 H27 121(3) no
C26 C27 H27 120(3) no
C27 C28 H28 121(3) no
C29 C28 H28 119(2) no
C28 C29 H29 122(3) no
C30 C29 H29 118(3) no
C29 C30 H30 120(3) no
C25 C30 H30 120(3) no
C31 C32 H32 120(2) no
C33 C32 H32 119(2) no
C32 C33 H33 119(2) no
C34 C33 H33 122(2) no
C33 C34 H34 117(3) no
C35 C34 H34 123(3) no
C36 C35 H35 121(3) no
C34 C35 H35 119(3) no
C31 C36 H36 123(2) no
C35 C36 H36 116(2) no
C39 C38 H38 123(3) no
C37 C38 H38 119(3) no
C40 C39 H39 122(3) no
C38 C39 H39 118(3) no
C39 C40 H40 123(3) no
C41 C40 H40 117(3) no
C40 C41 H41 120(3) no
C42 C41 H41 120(3) no
C41 C42 H42 118(3) no
C37 C42 H42 122(3) no
Pt1 C44 H44 112.3(17) no
C43 C44 H44 115.6(17) no
C45 C44 H44 117.8(17) no
Pt1 C45 H45 113(2) no
C46 C45 H45 113(2) no
C44 C45 H45 117(2) no
C46 C47 H47 122(3) no
C48 C47 H47 117(3) no
C49 C48 H48 116.6(17) no
C47 C48 H48 122.1(17) no
C51 C50 H50 118(2) no
C49 C50 H50 121(2) no
C46 C51 H51 119(2) no
C50 C51 H51 119(2) no
H52A C52 H52C 107(4) no
H52B C52 H52C 102(4) no
H52A C52 H52B 111(4) no
C49 C52 H52A 114(3) no
C49 C52 H52B 107(3) no
C49 C52 H52C 116(3) no
P3 C53 C54 118.6(2) yes
P3 C53 C58 123.3(2) yes
C54 C53 C58 118.1(3) no
C53 C54 C55 120.6(3) no
C54 C55 C56 120.6(3) no
C55 C56 C57 119.5(4) no
C56 C57 C58 120.4(4) no
C53 C58 C57 120.8(4) no
P3 C59 C60 118.7(2) yes
P3 C59 C64 122.6(2) yes
C60 C59 C64 118.5(3) no
C59 C60 C61 121.1(3) no
C60 C61 C62 120.0(4) no
C61 C62 C63 119.8(4) no
C62 C63 C64 120.2(3) no
C59 C64 C63 120.3(3) no
P3 C65 C66 118.3(2) yes
P3 C65 C70 122.9(2) yes
C66 C65 C70 118.7(3) no
C65 C66 C67 120.5(3) no
C66 C67 C68 120.1(4) no
C67 C68 C69 119.8(4) no
C68 C69 C70 120.5(4) no
C65 C70 C69 120.4(4) no
P4 C71 C72 118.9(2) yes
P4 C71 C76 122.7(2) yes
C72 C71 C76 118.3(3) no
C71 C72 C73 121.2(3) no
C72 C73 C74 119.6(4) no
C73 C74 C75 120.4(4) no
C74 C75 C76 119.9(4) no
C71 C76 C75 120.6(4) no
P4 C77 C78 124.4(3) yes
P4 C77 C82 117.1(2) yes
C78 C77 C82 118.3(3) no
C77 C78 C79 120.0(4) no
C78 C79 C80 120.3(4) no
C79 C80 C81 120.3(4) no
C80 C81 C82 119.4(4) no
C77 C82 C81 121.6(3) no
P4 C83 C84 117.7(2) yes
P4 C83 C88 124.0(2) yes
C84 C83 C88 118.4(3) no
C83 C84 C85 120.6(3) no
C84 C85 C86 120.1(4) no
C85 C86 C87 119.9(4) no
C86 C87 C88 120.4(4) no
C83 C88 C87 120.7(3) no
O3 C89 C90 121.2(3) yes
O3 C89 C94 117.3(3) yes
C90 C89 C94 121.4(3) no
C89 C90 C91 119.0(3) no
C90 C91 C92 120.4(4) no
C91 C92 C93 120.0(4) no
C92 C93 C94 120.4(4) no
C89 C94 C93 118.9(3) no
O3 C95 O4 121.8(3) yes
O3 C95 C96 110.5(3) yes
O4 C95 C96 127.8(3) yes
Pt2 C96 C95 110.58(18) yes
Pt2 C96 C97 69.73(15) yes
C95 C96 C97 118.8(3) no
Pt2 C97 C96 70.60(16) yes
Pt2 C97 C98 112.9(2) yes
C96 C97 C98 122.2(3) no
C97 C98 C99 122.2(3) no
C97 C98 C103 120.9(3) no
C99 C98 C103 116.9(3) no
C98 C99 C100 121.0(3) no
C99 C100 C101 121.9(3) no
C100 C101 C102 117.2(3) no
C100 C101 C104 121.3(3) no
C102 C101 C104 121.5(3) no
C101 C102 C103 121.4(3) no
C98 C103 C102 121.5(3) no
C53 C54 H54 118(2) no
C55 C54 H54 121(2) no
C54 C55 H55 114(3) no
C56 C55 H55 125(3) no
C55 C56 H56 125(3) no
C57 C56 H56 116(3) no
C56 C57 H57 122(3) no
C58 C57 H57 117(3) no
C53 C58 H58 123(3) no
C57 C58 H58 117(3) no
C59 C60 H60 116(2) no
C61 C60 H60 123(3) no
C60 C61 H61 119(2) no
C62 C61 H61 121(2) no
C61 C62 H62 119(3) no
C63 C62 H62 121(2) no
C62 C63 H63 122(3) no
C64 C63 H63 118(3) no
C59 C64 H64 120.1(19) no
C63 C64 H64 119.6(19) no
C65 C66 H66 119(3) no
C67 C66 H66 120(3) no
C66 C67 H67 117(3) no
C68 C67 H67 123(3) no
C67 C68 H68 119(3) no
C69 C68 H68 122(3) no
C68 C69 H69 119(3) no
C70 C69 H69 121(3) no
C65 C70 H70 118(3) no
C69 C70 H70 122(3) no
C71 C72 H72 120.5(17) no
C73 C72 H72 118.2(17) no
C72 C73 H73 116(2) no
C74 C73 H73 124(2) no
C73 C74 H74 117(3) no
C75 C74 H74 122(3) no
C74 C75 H75 120(3) no
C76 C75 H75 120(3) no
C71 C76 H76 120(3) no
C75 C76 H76 119(3) no
C77 C78 H78 123(3) no
C79 C78 H78 117(3) no
C78 C79 H79 119(3) no
C80 C79 H79 121(3) no
C79 C80 H80 121(3) no
C81 C80 H80 119(3) no
C80 C81 H81 120(2) no
C82 C81 H81 121(2) no
C77 C82 H82 118(2) no
C81 C82 H82 120(2) no
C83 C84 H84 119(2) no
C85 C84 H84 121(2) no
C84 C85 H85 119(3) no
C86 C85 H85 121(3) no
C85 C86 H86 121(2) no
C87 C86 H86 120(2) no
C86 C87 H87 123(3) no
C88 C87 H87 117(3) no
C83 C88 H88 121(2) no
C87 C88 H88 118(2) no
C89 C90 H90 119(2) no
C91 C90 H90 123(2) no
C90 C91 H91 114(2) no
C92 C91 H91 126(2) no
C91 C92 H92 118(3) no
C93 C92 H92 122(3) no
C92 C93 H93 118(2) no
C94 C93 H93 122(2) no
C89 C94 H94 121(2) no
C93 C94 H94 120(2) no
Pt2 C96 H96 113.9(18) no
C95 C96 H96 113.4(18) no
C97 C96 H96 121.8(18) no
Pt2 C97 H97 112.6(17) no
C96 C97 H97 116.1(18) no
C98 C97 H97 114.3(18) no
C98 C99 H99 118.2(17) no
C100 C99 H99 120.8(17) no
C99 C100 H100 119(3) no
C101 C100 H100 120(3) no
C101 C102 H102 124(2) no
C103 C102 H102 115(2) no
C98 C103 H103 118.0(17) no
C102 C103 H103 120.5(17) no
C101 C104 H104 109(3) no
C101 C104 H105 111(3) no
C101 C104 H106 113(4) no
H104 C104 H105 108(5) no
H104 C104 H106 115(5) no
H105 C104 H106 101(5) no

loop_
_geom_bond_atom_site_label_1
_geom_bond_atom_site_label_2
_geom_bond_distance
_geom_bond_publ_flag
Pt1 P1 2.2772(9) yes
Pt1 P2 2.2986(9) yes
Pt1 C44 2.139(3) yes
Pt1 C45 2.117(3) yes
Pt2 C97 2.121(3) yes
Pt2 P3 2.2776(9) yes
Pt2 P4 2.2915(9) yes
Pt2 C96 2.133(3) yes
P1 C7 1.834(3) yes
P1 C13 1.835(3) yes
P1 C1 1.822(3) yes
P2 C19 1.839(3) yes
P2 C25 1.845(4) yes
P2 C31 1.823(3) yes
P3 C65 1.839(3) yes
P3 C53 1.833(3) yes
P3 C59 1.835(3) yes
P4 C83 1.836(3) yes
P4 C71 1.830(3) yes
P4 C77 1.829(3) yes
O1 C43 1.206(4) yes
O2 C37 1.399(5) yes
O2 C43 1.390(4) yes
O3 C95 1.382(4) yes
O3 C89 1.407(4) yes
O4 C95 1.211(4) yes
C1 C6 1.404(5) no
C1 C2 1.402(5) no
C2 C3 1.396(5) no
C3 C4 1.381(6) no
C4 C5 1.378(6) no
C5 C6 1.386(6) no
C7 C12 1.399(5) no
C7 C8 1.392(5) no
C8 C9 1.398(6) no
C9 C10 1.382(6) no
C10 C11 1.387(6) no
C11 C12 1.393(5) no
C13 C18 1.375(5) no
C13 C14 1.390(5) no
C14 C15 1.393(6) no
C15 C16 1.363(6) no
C16 C17 1.381(7) no
C17 C18 1.389(6) no
C19 C24 1.395(5) no
C19 C20 1.388(5) no
C20 C21 1.391(6) no
C21 C22 1.382(6) no
C22 C23 1.378(6) no
C23 C24 1.384(6) no
C25 C26 1.399(6) no
C25 C30 1.388(5) no
C26 C27 1.390(6) no
C27 C28 1.383(7) no
C28 C29 1.371(8) no
C29 C30 1.388(6) no
C31 C32 1.400(5) no
C31 C36 1.389(5) no
C32 C33 1.390(6) no
C33 C34 1.382(6) no
C34 C35 1.373(6) no
C35 C36 1.390(6) no
C37 C38 1.384(6) no
C37 C42 1.376(6) no
C38 C39 1.397(6) no
C39 C40 1.374(7) no
C40 C41 1.384(6) no
C41 C42 1.390(6) no
C43 C44 1.467(5) no
C44 C45 1.452(4) no
C45 C46 1.484(4) no
C46 C51 1.399(5) no
C46 C47 1.401(5) no
C47 C48 1.394(6) no
C48 C49 1.393(6) no
C49 C50 1.385(5) no
C49 C52 1.507(6) no
C50 C51 1.394(6) no
C2 H2 0.93(4) no
C3 H3 0.91(4) no
C4 H4 0.92(4) no
C5 H5 0.89(4) no
C6 H6 0.91(3) no
C8 H8 0.97(4) no
C9 H9 0.95(4) no
C10 H10 0.91(4) no
C11 H11 1.00(4) no
C12 H12 0.97(4) no
C14 H14 0.93(4) no
C15 H15 0.93(4) no
C16 H16 0.95(4) no
C17 H17 0.94(4) no
C18 H18 0.96(5) no
C20 H20 0.92(4) no
C21 H21 0.98(4) no
C22 H22 0.97(4) no
C23 H23 0.89(4) no
C24 H24 0.92(4) no
C26 H26 0.93(4) no
C27 H27 0.88(4) no
C28 H28 0.97(5) no
C29 H29 0.97(4) no
C30 H30 0.94(4) no
C32 H32 1.00(4) no
C33 H33 0.93(4) no
C34 H34 0.93(5) no
C35 H35 0.87(4) no
C36 H36 0.92(4) no
C38 H38 0.92(4) no
C39 H39 0.91(4) no
C40 H40 0.90(4) no
C41 H41 0.92(5) no
C42 H42 0.91(4) no
C44 H44 0.94(3) no
C45 H45 0.96(4) no
C47 H47 0.88(4) no
C48 H48 0.94(3) no
C50 H50 0.97(4) no
C51 H51 0.93(4) no
C52 H52C 0.97(7) no
C52 H52B 0.96(5) no
C52 H52A 0.92(5) no
C53 C54 1.401(4) no
C53 C58 1.394(5) no
C54 C55 1.388(5) no
C55 C56 1.385(6) no
C56 C57 1.376(6) no
C57 C58 1.397(6) no
C59 C60 1.399(5) no
C59 C64 1.395(5) no
C60 C61 1.384(5) no
C61 C62 1.389(6) no
C62 C63 1.385(6) no
C63 C64 1.399(5) no
C65 C66 1.397(5) no
C65 C70 1.389(5) no
C66 C67 1.387(6) no
C67 C68 1.385(6) no
C68 C69 1.374(6) no
C69 C70 1.392(6) no
C71 C72 1.397(5) no
C71 C76 1.399(5) no
C72 C73 1.386(5) no
C73 C74 1.384(6) no
C74 C75 1.387(6) no
C75 C76 1.389(6) no
C77 C78 1.393(5) no
C77 C82 1.396(5) no
C78 C79 1.409(6) no
C79 C80 1.377(7) no
C80 C81 1.384(6) no
C81 C82 1.390(6) no
C83 C84 1.400(4) no
C83 C88 1.386(5) no
C84 C85 1.391(5) no
C85 C86 1.387(6) no
C86 C87 1.367(6) no
C87 C88 1.401(6) no
C89 C90 1.384(5) no
C89 C94 1.382(4) no
C90 C91 1.390(6) no
C91 C92 1.382(6) no
C92 C93 1.384(6) no
C93 C94 1.391(6) no
C95 C96 1.463(4) no
C96 C97 1.443(4) no
C97 C98 1.472(4) no
C98 C99 1.409(5) no
C98 C103 1.402(4) no
C99 C100 1.389(6) no
C100 C101 1.398(5) no
C101 C104 1.511(5) no
C101 C102 1.394(5) no
C102 C103 1.395(5) no
C54 H54 0.97(4) no
C55 H55 0.91(4) no
C56 H56 0.89(4) no
C57 H57 0.88(4) no
C58 H58 0.88(4) no
C60 H60 0.95(4) no
C61 H61 0.91(4) no
C62 H62 0.87(4) no
C63 H63 0.90(4) no
C64 H64 0.99(4) no
C66 H66 0.90(4) no
C67 H67 0.94(4) no
C68 H68 0.88(4) no
C69 H69 0.85(5) no
C70 H70 0.90(4) no
C72 H72 0.97(3) no
C73 H73 0.95(4) no
C74 H74 0.91(4) no
C75 H75 0.93(5) no
C76 H76 0.94(4) no
C78 H78 0.86(4) no
C79 H79 0.91(5) no
C80 H80 0.92(4) no
C81 H81 0.97(5) no
C82 H82 0.98(4) no
C84 H84 0.90(4) no
C85 H85 0.92(4) no
C86 H86 0.94(4) no
C87 H87 0.91(4) no
C88 H88 0.94(4) no
C90 H90 0.95(4) no
C91 H91 0.93(4) no
C92 H92 0.89(4) no
C93 H93 0.95(4) no
C94 H94 0.96(4) no
C96 H96 0.89(3) no
C97 H97 0.90(3) no
C99 H99 0.99(3) no
C100 H100 0.89(4) no
C102 H102 0.91(4) no
C103 H103 0.92(3) no
C104 H104 0.96(5) no
C104 H105 0.91(5) no
C104 H106 0.87(7) no

loop_
_geom_contact_atom_site_label_1
_geom_contact_atom_site_label_2
_geom_contact_distance
_geom_contact_site_symmetry_2
_geom_contact_publ_flag
Pt1 H2 3.25(4) . no
Pt1 H12 3.47(3) . no
Pt1 H18 3.30(4) . no
Pt1 H24 3.41(4) . no
Pt1 H36 3.13(4) . no
Pt1 H47 3.43(4) . no
Pt2 H60 3.35(4) . no
Pt2 H66 3.40(4) . no
Pt2 H72 3.14(3) . no
Pt2 H82 3.23(4) . no
Pt2 H84 3.65(4) . no
Pt2 H99 3.25(3) . no
Pt2 H54 3.34(4) . no
P1 C45 3.392(3) . no
P1 P2 3.7771(13) . no
P2 P1 3.7771(13) . no
P2 C44 3.590(3) . no
P3 C97 3.375(3) . no
P4 C96 3.524(3) . no
P2 H18 2.90(4) . no
P3 H72 3.03(3) . no
P4 H60 3.01(4) . no
O1 C38 3.019(5) . no
O1 C39 3.316(5) 2_665 no
O2 C26 3.235(5) . no
O3 C88 3.357(4) . no
O4 C90 3.043(5) . no
O4 C102 3.375(4) 2_556 no
O4 C91 3.396(5) 2_566 no
O1 H38 2.87(4) . no
O1 H39 2.52(4) 2_665 no
O1 H50 2.73(4) 2_565 no
O1 H45 2.64(4) . no
O2 H86 2.75(4) 2_566 no
O2 H26 2.62(4) . no
O4 H97 2.62(3) . no
O4 H91 2.53(4) 2_566 no
O4 H102 2.54(4) 2_556 no
C1 C24 3.467(5) . no
C2 C8 3.496(5) . no
C7 C51 3.527(4) . no
C8 C2 3.496(5) . no
C10 C43 3.600(5) 2_565 no
C11 C46 3.355(5) 2_565 no
C11 C51 3.365(5) 2_565 no
C12 C14 3.340(6) . no
C12 C45 3.572(5) . no
C14 C12 3.340(6) . no
C16 C35 3.521(6) 2_655 no
C16 C34 3.442(6) 2_655 no
C17 C17 3.431(6) 2_655 no
C18 C19 3.597(5) . no
C19 C18 3.597(5) . no
C20 C32 3.237(6) . no
C21 C73 3.576(6) 2_656 no
C22 C85 3.473(6) 2_556 no
C24 C1 3.467(5) . no
C24 C30 3.364(6) . no
C26 C32 3.341(6) . no
C26 O2 3.235(5) . no
C28 C93 3.559(6) 2_566 no
C30 C24 3.364(6) . no
C32 C26 3.341(6) . no
C32 C20 3.237(6) . no
C34 C16 3.442(6) 2_655 no
C34 C50 3.472(6) 1_655 no
C35 C16 3.521(6) 2_655 no
C36 C39 3.516(6) 2_665 no
C38 O1 3.019(5) . no
C39 O1 3.316(5) 2_665 no
C39 C36 3.516(6) 2_665 no
C43 C10 3.600(5) 2_565 no
C44 P2 3.590(3) . no
C44 C46 2.559(4) . no
C45 C43 2.505(5) . no
C45 P1 3.392(3) . no
C45 C12 3.572(5) . no
C45 C7 3.534(4) . no
C46 C11 3.355(5) 2_565 no
C50 C34 3.472(6) 1_455 no
C51 C7 3.527(4) . no
C51 C11 3.365(5) 2_565 no
C53 C103 3.557(4) . no
C54 C97 3.455(4) . no
C54 C64 3.377(4) . no
C55 C103 3.392(4) 2_556 no
C55 C98 3.387(4) 2_556 no
C58 C103 3.586(5) . no
C58 C66 3.454(5) . no
C60 C77 3.482(5) . no
C64 C54 3.377(4) . no
C65 C72 3.581(5) . no
C66 C58 3.454(5) . no
C72 C65 3.581(5) . no
C73 C21 3.576(6) 2_656 no
C76 C78 3.435(6) . no
C76 C84 3.320(5) . no
C77 C60 3.482(5) . no
C78 C76 3.435(6) . no
C81 C93 3.535(6) 2_566 no
C81 C92 3.533(6) 2_566 no
C82 C88 3.437(5) . no
C82 C92 3.475(5) 2_566 no
C84 C76 3.320(5) . no
C85 C22 3.473(6) 2_556 no
C88 C104 3.536(6) 1_565 no
C88 C82 3.437(5) . no
C88 O3 3.357(4) . no
C90 O4 3.043(5) . no
C91 O4 3.396(5) 2_566 no
C92 C81 3.533(6) 2_566 no
C92 C82 3.475(5) 2_566 no
C93 C28 3.559(6) 2_566 no
C93 C81 3.535(6) 2_566 no
C96 C83 3.596(4) . no
C96 C98 2.553(4) . no
C96 P4 3.524(3) . no
C97 P3 3.375(3) . no
C97 C54 3.455(4) . no
C97 C53 3.474(4) . no
C97 C95 2.502(4) . no
C98 C55 3.387(4) 2_556 no
C1 H8 2.50(4) . no
C1 H24 3.03(4) . no
C102 O4 3.375(4) 2_556 no
C2 H8 2.80(4) . no
C2 H24 2.93(4) . no
C103 C55 3.392(4) 2_556 no
C103 C53 3.557(4) . no
C103 C58 3.586(5) . no
C104 C88 3.536(6) 1_545 no
C4 H84 2.94(4) 2_556 no
C5 H14 3.03(4) 2_555 no
C5 H84 3.00(4) 2_556 no
C6 H8 3.02(4) . no
C7 H14 2.57(4) . no
C8 H14 3.06(4) . no
C12 H45 3.00(4) . no
C12 H14 2.89(4) . no
C13 H6 2.66(3) . no
C14 H6 2.98(3) . no
C15 H74 3.08(4) 1_554 no
C16 H17 3.09(4) 2_655 no
C17 H17 2.79(4) 2_655 no
C19 H18 2.69(5) . no
C19 H30 2.74(4) . no
C20 H32 2.87(4) . no
C20 H18 2.98(4) . no
C22 H85 2.90(4) 2_556 no
C23 H85 3.05(4) 2_556 no
C23 H99 3.10(3) 2_556 no
C24 H30 2.66(4) . no
C25 H32 2.96(4) . no
C28 H87 3.10(4) 2_566 no
C31 H26 2.72(4) . no
C31 H20 2.80(4) . no
C32 H20 2.61(4) . no
C34 H50 3.10(4) 1_655 no
C34 H16 2.84(4) 2_655 no
C34 H52A 3.10(4) 1_655 no
C35 H38 3.05(4) . no
C35 H16 2.78(4) 2_655 no
C36 H16 3.03(4) 2_655 no
C37 H35 3.07(4) 2_665 no
C38 H35 2.96(4) 2_665 no
C39 H36 2.79(4) 2_665 no
C39 H35 3.09(4) 2_665 no
C40 H75 3.05(5) 2_666 no
C40 H36 3.00(4) 2_665 no
C41 H17 3.07(4) 1_565 no
C43 H10 3.10(4) 2_565 no
C43 H38 2.97(4) . no
C44 H45 2.07(4) . no
C44 H47 2.78(4) . no
C45 H44 2.06(3) . no
C46 H11 2.79(4) 2_565 no
C46 H2 3.01(4) . no
C47 H2 2.93(4) . no
C47 H44 2.70(3) . no
C47 H11 2.96(4) 2_565 no
C50 H34 2.90(5) 1_455 no
C50 H11 3.08(4) 2_565 no
C51 H11 2.87(4) 2_565 no
C53 H64 2.54(3) . no
C54 H97 2.86(3) . no
C54 H64 2.86(3) . no
C57 H70 3.01(4) 2_656 no
C58 H64 3.08(4) . no
C59 H92 2.98(4) 2_566 no
C59 H70 2.65(4) . no
C61 H94 3.03(4) 1_655 no
C62 H93 2.97(4) 2_566 no
C63 H58 2.95(4) 2_656 no
C64 H92 2.92(4) 2_566 no
C65 H58 2.64(4) . no
C65 H72 2.63(3) . no
C66 H72 3.02(3) . no
C66 H58 2.92(4) . no
C68 H32 2.98(4) 2_656 no
C69 H64 3.08(3) 2_656 no
C71 H84 2.95(4) . no
C71 H4 3.03(4) 2_556 no
C71 H78 2.83(4) . no
C72 H4 2.85(4) 2_556 no
C72 H60 3.07(4) . no
C73 H4 2.92(4) 2_556 no
C73 H21 2.91(4) 2_656 no
C74 H21 3.08(4) 2_656 no
C76 H78 2.84(4) . no
C77 H88 2.65(4) . no
C77 H60 2.86(4) . no
C80 H62 3.01(4) 2_666 no
C80 H105 3.00(5) 1_565 no
C82 H88 2.78(4) . no
C82 H90 2.98(4) . no
C83 H76 2.76(4) . no
C85 H22 2.93(4) 2_556 no
C85 H10 3.06(4) 1_556 no
C89 H81 3.09(5) 2_566 no
C91 H82 2.98(4) 2_566 no
C92 H28 2.85(5) 2_566 no
C93 H81 3.08(5) 2_566 no
C93 H62 3.07(4) 1_455 no
C93 H28 2.61(5) 2_566 no
C94 H81 3.03(5) 2_566 no
C94 H28 2.94(4) 2_566 no
C95 H90 2.98(4) . no
C96 H99 2.70(3) . no
C96 H97 2.01(3) . no
C97 H96 2.06(3) . no
C98 H55 3.04(4) 2_556 no
C98 H66 2.84(4) . no
C99 H66 2.82(4) . no
C99 H55 3.09(4) 2_556 no
C99 H96 2.79(3) . no
C100 H55 3.08(4) 2_556 no
C101 H55 3.04(4) 2_556 no
C102 H55 3.00(4) 2_556 no
C103 H66 3.08(4) . no
C103 H55 3.00(4) 2_556 no
C104 H88 2.80(4) 1_545 no
H2 Pt1 3.25(4) . no
H2 C47 2.93(4) . no
H2 C46 3.01(4) . no
H4 C72 2.85(4) 2_556 no
H4 C73 2.92(4) 2_556 no
H4 C71 3.03(4) 2_556 no
H6 C13 2.66(3) . no
H6 C14 2.98(3) . no
H8 C1 2.50(4) . no
H8 C6 3.02(4) . no
H8 C2 2.80(4) . no
H10 C85 3.06(4) 1_554 no
H10 C43 3.10(4) 2_565 no
H11 C47 2.96(4) 2_565 no
H11 C50 3.08(4) 2_565 no
H11 C46 2.79(4) 2_565 no
H11 C51 2.87(4) 2_565 no
H12 Pt1 3.47(3) . no
H14 C5 3.03(4) 2_555 no
H14 C8 3.06(4) . no
H14 C12 2.89(4) . no
H14 C7 2.57(4) . no
H16 C35 2.78(4) 2_655 no
H16 C36 3.03(4) 2_655 no
H16 C34 2.84(4) 2_655 no
H17 C41 3.07(4) 1_545 no
H17 C16 3.09(4) 2_655 no
H17 C17 2.79(4) 2_655 no
H17 H17 2.35(6) 2_655 no
H17 H41 2.50(7) 1_545 no
H18 P2 2.90(4) . no
H18 C19 2.69(5) . no
H18 Pt1 3.30(4) . no
H18 C20 2.98(4) . no
H20 H32 2.35(6) . no
H20 H73 2.59(6) 2_656 no
H20 C32 2.61(4) . no
H20 C31 2.80(4) . no
H21 C73 2.91(4) 2_656 no
H21 C74 3.08(4) 2_656 no
H22 C85 2.93(4) 2_556 no
H22 H85 2.56(6) 2_556 no
H23 H99 2.33(5) 2_556 no
H24 Pt1 3.41(4) . no
H24 C1 3.03(4) . no
H24 H30 2.58(6) . no
H24 C2 2.93(4) . no
H26 O2 2.62(4) . no
H26 C31 2.72(4) . no
H28 C93 2.61(4) 2_566 no
H28 C94 2.94(4) 2_566 no
H28 C92 2.85(5) 2_566 no
H30 C24 2.66(4) . no
H30 C19 2.74(4) . no
H30 H24 2.58(6) . no
H32 C20 2.87(4) . no
H32 C25 2.96(4) . no
H32 C68 2.98(4) 2_656 no
H32 H68 2.55(6) 2_656 no
H32 H20 2.35(6) . no
H34 C50 2.90(5) 1_655 no
H35 C38 2.96(4) 2_665 no
H35 C39 3.09(4) 2_665 no
H35 C37 3.07(4) 2_665 no
H36 C40 3.00(4) 2_665 no
H36 C39 2.79(4) 2_665 no
H36 Pt1 3.13(4) . no
H38 C35 3.05(4) . no
H38 O1 2.87(4) . no
H38 C43 2.97(4) . no
H39 O1 2.52(4) 2_665 no
H41 H17 2.50(7) 1_565 no
H44 H47 2.24(5) . no
H44 C47 2.70(3) . no
H45 O1 2.64(4) . no
H45 C12 3.00(4) . no
H45 H51 2.56(5) 2_565 no
H45 H51 2.40(6) . no
H47 Pt1 3.43(4) . no
H47 H44 2.24(5) . no
H47 C44 2.78(4) . no
H48 H52B 2.36(6) . no
H50 C34 3.10(4) 1_455 no
H50 H52A 2.54(6) . no
H50 O1 2.73(4) 2_565 no
H51 H45 2.40(6) . no
H51 H45 2.56(5) 2_565 no
H52A H50 2.54(6) . no
H52A C34 3.10(4) 1_455 no
H52B H48 2.36(6) . no
H54 Pt2 3.34(4) . no
H54 H97 2.59(5) . no
H55 C98 3.04(4) 2_556 no
H55 C99 3.09(4) 2_556 no
H55 C100 3.08(4) 2_556 no
H55 C101 3.04(4) 2_556 no
H55 C102 3.00(4) 2_556 no
H55 C103 3.00(4) 2_556 no
H58 C65 2.64(4) . no
H58 C66 2.92(4) . no
H58 C63 2.95(4) 2_656 no
H60 Pt2 3.35(4) . no
H60 P4 3.01(4) . no
H60 C72 3.07(4) . no
H60 C77 2.86(4) . no
H61 H93 2.60(6) 1_655 no
H62 C93 3.07(4) 1_655 no
H62 C80 3.01(4) 2_666 no
H63 H80 2.60(6) 2_666 no
H64 C53 2.54(3) . no
H64 C54 2.86(3) . no
H64 C58 3.08(4) . no
H64 C69 3.08(3) 2_656 no
H66 Pt2 3.40(4) . no
H66 C98 2.84(4) . no
H66 C99 2.82(4) . no
H66 C103 3.08(4) . no
H68 H32 2.55(6) 2_656 no
H70 C59 2.65(4) . no
H70 C57 3.01(4) 2_656 no
H72 Pt2 3.14(3) . no
H72 P3 3.03(3) . no
H72 C65 2.63(3) . no
H72 C66 3.02(3) . no
H73 H20 2.59(6) 2_656 no
H74 C15 3.08(4) 1_556 no
H75 C40 3.05(5) 2_666 no
H76 C83 2.76(4) . no
H78 C71 2.83(4) . no
H78 C76 2.84(4) . no
H80 H63 2.60(6) 2_666 no
H81 C89 3.09(5) 2_566 no
H81 C93 3.08(5) 2_566 no
H81 C94 3.03(5) 2_566 no
H82 Pt2 3.23(4) . no
H82 H90 2.43(6) . no
H82 C91 2.98(4) 2_566 no
H84 Pt2 3.65(4) . no
H84 C71 2.95(4) . no
H84 C4 2.94(4) 2_556 no
H84 C5 3.00(4) 2_556 no
H85 C22 2.90(4) 2_556 no
H85 C23 3.05(4) 2_556 no
H85 H22 2.56(6) 2_556 no
H86 O2 2.75(4) 2_566 no
H87 C28 3.10(4) 2_566 no
H88 C77 2.65(4) . no
H88 C82 2.78(4) . no
H88 C104 2.80(4) 1_565 no
H88 H104 2.47(7) 1_565 no
H88 H105 2.56(7) 1_565 no
H90 C82 2.98(4) . no
H90 C95 2.98(4) . no
H90 H82 2.43(6) . no
H91 O4 2.53(4) 2_566 no
H92 C59 2.98(4) 2_566 no
H92 C64 2.92(4) 2_566 no
H93 H61 2.60(6) 1_455 no
H93 C62 2.97(4) 2_566 no
H94 C61 3.03(4) 1_455 no
H96 C99 2.79(3) . no
H96 H99 2.24(4) . no
H97 O4 2.62(3) . no
H97 C54 2.86(3) . no
H97 H54 2.59(5) . no
H97 H103 2.41(4) . no
H97 H103 2.51(4) 2_556 no
H99 Pt2 3.25(3) . no
H99 C96 2.70(3) . no
H99 H96 2.24(4) . no
H99 C23 3.10(3) 2_556 no
H99 H23 2.33(5) 2_556 no
H100 H106 2.47(7) . no
H102 H104 2.56(6) . no
H102 O4 2.54(4) 2_556 no
H103 H97 2.41(4) . no
H103 H97 2.51(4) 2_556 no
H104 H88 2.47(7) 1_545 no
H104 H102 2.56(6) . no
H105 C80 3.00(5) 1_545 no
H105 H88 2.56(7) 1_545 no
H106 H100 2.47(7) . no

loop_
_geom_hbond_atom_site_label_D
_geom_hbond_atom_site_label_H
_geom_hbond_atom_site_label_A
_geom_hbond_distance_DH
_geom_hbond_distance_HA
_geom_hbond_distance_DA
_geom_hbond_angle_DHA
_geom_hbond_site_symmetry_A
_geom_hbond_publ_flag
C39 H39 O1 0.91(4) 2.52(4) 3.316(5) 147(3) 2_665 yes
C91 H91 O4 0.93(4) 2.53(4) 3.396(5) 155(4) 2_566 yes
C102 H102 O4 0.91(4) 2.54(4) 3.375(4) 152(3) 2_556 yes

loop_
_geom_torsion_atom_site_label_1
_geom_torsion_atom_site_label_2
_geom_torsion_atom_site_label_3
_geom_torsion_atom_site_label_4
_geom_torsion
_geom_torsion_publ_flag
P2 Pt1 P1 C1 71.61(10) no
P2 Pt1 P1 C7 -169.98(11) no
P2 Pt1 P1 C13 -51.90(12) no
C44 Pt1 P1 C1 -105.78(17) no
C44 Pt1 P1 C7 12.64(18) no
C44 Pt1 P1 C13 130.71(18) no
C45 Pt1 P1 C1 -101.78(13) no
C45 Pt1 P1 C7 16.63(14) no
C45 Pt1 P1 C13 134.71(15) no
P1 Pt1 P2 C19 -26.22(12) no
P1 Pt1 P2 C25 -144.21(12) no
P1 Pt1 P2 C31 102.39(11) no
C44 Pt1 P2 C19 152.04(14) no
C44 Pt1 P2 C25 34.06(15) no
C44 Pt1 P2 C31 -79.35(14) no
C45 Pt1 P2 C19 141.78(19) no
C45 Pt1 P2 C25 23.8(2) no
C45 Pt1 P2 C31 -89.61(19) no
P1 Pt1 C44 C43 -106.3(2) no
P1 Pt1 C44 C45 6.1(2) no
P2 Pt1 C44 C43 76.3(2) no
P2 Pt1 C44 C45 -171.31(16) no
C45 Pt1 C44 C43 -112.4(3) no
P1 Pt1 C45 C44 -176.06(16) no
P1 Pt1 C45 C46 67.6(2) no
P2 Pt1 C45 C44 15.3(3) no
P2 Pt1 C45 C46 -101.0(2) no
C44 Pt1 C45 C46 -116.3(3) no
C97 Pt2 C96 C95 -114.2(3) no
C96 Pt2 P4 C77 -108.82(13) no
P3 Pt2 C97 C96 -172.79(16) no
P3 Pt2 C97 C98 69.5(2) no
P4 Pt2 C97 C96 15.6(3) no
P4 Pt2 C97 C98 -102.1(2) no
C96 Pt2 C97 C98 -117.7(3) no
C96 Pt2 P4 C71 123.71(13) no
C96 Pt2 P3 C65 -103.76(16) no
C97 Pt2 P3 C53 21.64(14) no
C97 Pt2 P3 C59 138.63(14) no
C97 Pt2 P3 C65 -96.69(13) no
P3 Pt2 P4 C71 -57.45(11) no
P3 Pt2 P4 C77 70.02(11) no
P3 Pt2 P4 C83 -172.20(10) no
C96 Pt2 P3 C59 131.56(16) no
P4 Pt2 C96 C95 75.1(2) no
P4 Pt2 C96 C97 -170.67(16) no
P4 Pt2 P3 C53 -163.71(10) no
P4 Pt2 P3 C59 -46.73(12) no
P4 Pt2 P3 C65 77.96(11) no
C96 Pt2 P3 C53 14.57(17) no
C97 Pt2 P4 C83 -1.28(18) no
P3 Pt2 C96 C95 -103.3(2) no
P3 Pt2 C96 C97 10.9(2) no
C97 Pt2 P4 C77 -119.07(18) no
C96 Pt2 P4 C83 8.96(13) no
C97 Pt2 P4 C71 113.46(18) no
Pt1 P1 C7 C12 56.7(3) no
Pt1 P1 C7 C8 -126.9(3) no
C13 P1 C1 C2 171.9(2) no
C1 P1 C7 C8 -1.7(3) no
C7 P1 C13 C18 162.0(3) no
C13 P1 C7 C8 105.6(3) no
C13 P1 C1 C6 -10.9(3) no
Pt1 P1 C13 C18 36.1(3) no
C1 P1 C13 C14 88.7(3) no
C1 P1 C13 C18 -92.5(3) no
C7 P1 C13 C14 -16.8(3) no
C1 P1 C7 C12 -178.1(3) no
Pt1 P1 C1 C2 41.6(3) no
C13 P1 C7 C12 -70.8(3) no
Pt1 P1 C13 C14 -142.7(3) no
C7 P1 C1 C6 93.1(3) no
Pt1 P1 C1 C6 -141.3(3) no
C7 P1 C1 C2 -84.0(3) no
Pt1 P2 C19 C24 -41.9(3) no
Pt1 P2 C19 C20 136.6(3) no
C25 P2 C31 C32 49.3(3) no
Pt1 P2 C31 C36 -5.4(3) no
C25 P2 C19 C20 -100.6(3) no
C25 P2 C19 C24 80.9(3) no
C31 P2 C19 C20 3.0(4) no
C25 P2 C31 C36 -125.4(3) no
C19 P2 C31 C32 -56.1(3) no
C19 P2 C31 C36 129.2(3) no
Pt1 P2 C25 C30 101.7(3) no
C19 P2 C25 C30 -25.9(3) no
C31 P2 C19 C24 -175.5(3) no
C19 P2 C25 C26 155.9(3) no
Pt1 P2 C31 C32 169.3(2) no
Pt1 P2 C25 C26 -76.5(3) no
C31 P2 C25 C30 -134.4(3) no
C31 P2 C25 C26 47.4(3) no
C59 P3 C53 C58 105.3(3) no
C53 P3 C59 C60 166.9(2) no
Pt2 P3 C53 C54 50.3(2) no
C65 P3 C53 C58 -3.1(3) no
C53 P3 C59 C64 -8.8(3) no
C65 P3 C53 C54 176.7(2) no
C59 P3 C53 C54 -74.9(2) no
Pt2 P3 C53 C58 -129.5(3) no
C59 P3 C65 C66 174.1(3) no
Pt2 P3 C65 C66 44.0(3) no
C65 P3 C59 C60 -86.9(3) no
C59 P3 C65 C70 -7.9(3) no
C53 P3 C65 C70 97.8(3) no
Pt2 P3 C59 C60 43.6(3) no
Pt2 P3 C59 C64 -132.2(2) no
C65 P3 C59 C64 97.4(3) no
Pt2 P3 C65 C70 -138.0(3) no
C53 P3 C65 C66 -80.2(3) no
Pt2 P4 C77 C78 -146.7(3) no
Pt2 P4 C71 C72 22.4(3) no
C77 P4 C83 C84 -166.9(2) no
C71 P4 C83 C88 124.4(3) no
C83 P4 C71 C76 -32.9(3) no
Pt2 P4 C83 C88 -111.5(3) no
C71 P4 C83 C84 -58.1(3) no
Pt2 P4 C71 C76 -154.4(2) no
C77 P4 C83 C88 15.5(3) no
C71 P4 C77 C78 -14.6(3) no
C83 P4 C71 C72 143.9(2) no
C77 P4 C71 C72 -110.7(2) no
C77 P4 C71 C76 72.5(3) no
C83 P4 C77 C82 -86.5(3) no
C71 P4 C77 C82 169.1(3) no
Pt2 P4 C77 C82 36.9(3) no
Pt2 P4 C83 C84 66.0(2) no
C83 P4 C77 C78 89.8(3) no
C43 O2 C37 C38 -64.0(5) no
C37 O2 C43 C44 -177.8(3) no
C43 O2 C37 C42 120.6(4) no
C37 O2 C43 O1 -0.2(5) no
C95 O3 C89 C90 -70.6(4) no
C89 O3 C95 C96 178.9(2) no
C89 O3 C95 O4 -1.6(4) no
C95 O3 C89 C94 112.5(3) no
P1 C1 C6 C5 -178.1(3) no
P1 C1 C2 C3 178.2(3) no
C6 C1 C2 C3 1.0(5) no
C2 C1 C6 C5 -1.0(5) no
C1 C2 C3 C4 -1.0(5) no
C2 C3 C4 C5 1.1(6) no
C3 C4 C5 C6 -1.1(6) no
C4 C5 C6 C1 1.1(6) no
P1 C7 C12 C11 175.2(3) no
P1 C7 C8 C9 -176.8(3) no
C8 C7 C12 C11 -1.4(5) no
C12 C7 C8 C9 -0.4(5) no
C7 C8 C9 C10 1.6(6) no
C8 C9 C10 C11 -0.8(6) no
C9 C10 C11 C12 -1.0(6) no
C10 C11 C12 C7 2.1(6) no
C14 C13 C18 C17 -0.6(6) no
C18 C13 C14 C15 -0.2(5) no
P1 C13 C18 C17 -179.4(3) no
P1 C13 C14 C15 178.6(3) no
C13 C14 C15 C16 -0.2(6) no
C14 C15 C16 C17 1.2(6) no
C15 C16 C17 C18 -1.9(7) no
C16 C17 C18 C13 1.7(7) no
C24 C19 C20 C21 -3.2(6) no
P2 C19 C24 C23 -178.0(3) no
C20 C19 C24 C23 3.4(5) no
P2 C19 C20 C21 178.3(3) no
C19 C20 C21 C22 0.3(7) no
C20 C21 C22 C23 2.5(7) no
C21 C22 C23 C24 -2.3(7) no
C22 C23 C24 C19 -0.7(6) no
C26 C25 C30 C29 0.6(6) no
P2 C25 C30 C29 -177.7(3) no
C30 C25 C26 C27 -0.1(6) no
P2 C25 C26 C27 178.3(3) no
C25 C26 C27 C28 -0.1(7) no
C26 C27 C28 C29 -0.2(8) no
C27 C28 C29 C30 0.6(8) no
C28 C29 C30 C25 -0.9(7) no
C32 C31 C36 C35 -0.5(5) no
P2 C31 C36 C35 174.4(3) no
C36 C31 C32 C33 -0.7(5) no
P2 C31 C32 C33 -175.4(3) no
C31 C32 C33 C34 1.1(6) no
C32 C33 C34 C35 -0.3(6) no
C33 C34 C35 C36 -0.8(6) no
C34 C35 C36 C31 1.2(6) no
C42 C37 C38 C39 -0.5(6) no
C38 C37 C42 C41 0.6(6) no
O2 C37 C38 C39 -175.8(3) no
O2 C37 C42 C41 176.1(3) no
C37 C38 C39 C40 -0.3(6) no
C38 C39 C40 C41 1.0(6) no
C39 C40 C41 C42 -0.9(6) no
C40 C41 C42 C37 0.1(6) no
O2 C43 C44 C45 162.0(3) no
O1 C43 C44 Pt1 63.5(4) no
O2 C43 C44 Pt1 -119.1(2) no
O1 C43 C44 C45 -15.5(5) no
C43 C44 C45 Pt1 108.3(2) no
Pt1 C44 C45 C46 108.9(3) no
C43 C44 C45 C46 -142.9(3) no
C44 C45 C46 C51 158.3(3) no
Pt1 C45 C46 C51 -119.4(3) no
C44 C45 C46 C47 -18.2(4) no
Pt1 C45 C46 C47 64.0(4) no
C45 C46 C47 C48 174.5(3) no
C47 C46 C51 C50 2.7(5) no
C45 C46 C51 C50 -174.1(3) no
C51 C46 C47 C48 -2.1(5) no
C46 C47 C48 C49 -0.2(6) no
C47 C48 C49 C52 -177.6(4) no
C47 C48 C49 C50 2.0(6) no
C52 C49 C50 C51 178.1(4) no
C48 C49 C50 C51 -1.4(6) no
C49 C50 C51 C46 -1.0(5) no
P3 C53 C54 C55 179.2(2) no
C58 C53 C54 C55 -1.1(4) no
C54 C53 C58 C57 0.3(5) no
P3 C53 C58 C57 -179.9(3) no
C53 C54 C55 C56 1.2(5) no
C54 C55 C56 C57 -0.6(5) no
C55 C56 C57 C58 -0.2(6) no
C56 C57 C58 C53 0.3(6) no
C64 C59 C60 C61 0.8(5) no
P3 C59 C60 C61 -175.2(3) no
P3 C59 C64 C63 173.9(2) no
C60 C59 C64 C63 -1.8(5) no
C59 C60 C61 C62 0.4(6) no
C60 C61 C62 C63 -0.6(6) no
C61 C62 C63 C64 -0.5(6) no
C62 C63 C64 C59 1.7(5) no
C66 C65 C70 C69 0.6(5) no
P3 C65 C66 C67 176.9(3) no
P3 C65 C70 C69 -177.4(3) no
C70 C65 C66 C67 -1.2(5) no
C65 C66 C67 C68 0.6(6) no
C66 C67 C68 C69 0.5(6) no
C67 C68 C69 C70 -1.2(6) no
C68 C69 C70 C65 0.6(6) no
P4 C71 C76 C75 176.8(3) no
P4 C71 C72 C73 -176.8(3) no
C76 C71 C72 C73 0.2(5) no
C72 C71 C76 C75 0.0(5) no
C71 C72 C73 C74 0.1(6) no
C72 C73 C74 C75 -0.4(6) no
C73 C74 C75 C76 0.6(6) no
C74 C75 C76 C71 -0.4(6) no
P4 C77 C78 C79 -174.6(3) no
C82 C77 C78 C79 1.7(5) no
C78 C77 C82 C81 -3.7(5) no
P4 C77 C82 C81 172.9(3) no
C77 C78 C79 C80 1.5(6) no
C78 C79 C80 C81 -2.8(6) no
C79 C80 C81 C82 0.9(6) no
C80 C81 C82 C77 2.4(6) no
C88 C83 C84 C85 -1.6(5) no
P4 C83 C84 C85 -179.3(3) no
P4 C83 C88 C87 177.4(3) no
C84 C83 C88 C87 -0.1(5) no
C83 C84 C85 C86 2.1(5) no
C84 C85 C86 C87 -0.9(6) no
C85 C86 C87 C88 -0.8(6) no
C86 C87 C88 C83 1.3(6) no
O3 C89 C90 C91 -177.3(3) no
C90 C89 C94 C93 0.7(5) no
O3 C89 C94 C93 177.6(3) no
C94 C89 C90 C91 -0.5(6) no
C89 C90 C91 C92 0.1(6) no
C90 C91 C92 C93 0.1(6) no
C91 C92 C93 C94 0.1(6) no
C92 C93 C94 C89 -0.5(6) no
O3 C95 C96 C97 167.9(2) no
O3 C95 C96 Pt2 -114.6(2) no
O4 C95 C96 Pt2 65.9(4) no
O4 C95 C96 C97 -11.7(4) no
C95 C96 C97 Pt2 103.0(2) no
Pt2 C96 C97 C98 105.4(3) no
C95 C96 C97 C98 -151.6(3) no
Pt2 C97 C98 C99 60.4(3) no
Pt2 C97 C98 C103 -119.4(3) no
C96 C97 C98 C103 159.8(3) no
C96 C97 C98 C99 -20.4(4) no
C99 C98 C103 C102 3.2(4) no
C103 C98 C99 C100 -3.6(4) no
C97 C98 C103 C102 -177.0(3) no
C97 C98 C99 C100 176.6(3) no
C98 C99 C100 C101 1.5(5) no
C99 C100 C101 C102 1.2(5) no
C99 C100 C101 C104 -177.7(4) no
H100 C100 C101 C104 3(3) no
H100 C100 C101 C102 -178(3) no
C100 C101 C102 H102 178(3) no
C100 C101 C104 H105 -96(3) no
C104 C101 C102 H102 -3(3) no
C100 C101 C104 H104 145(3) no
C102 C101 C104 H105 85(3) no
C102 C101 C104 H106 -162(5) no
C100 C101 C104 H106 17(5) no
C102 C101 C104 H104 -34(3) no
H102 C102 C103 H103 1(3) no
C101 C102 C103 H103 -179.3(19) no
H102 C102 C103 C98 180(3) no
